data_7053325
loop_
_publ_author_name
'Gruzinskaya, Natalia I.'
'Silin, Andrey I.'
'Pimenova, Anna S.'
'Khavrel, Pavel A.'
'Markov, Vitaliy Yu.'
'Sidorov, Lev N.'
'Kemnitz, Erhard'
'Troyanov, Sergey I.'

_publ_section_title
;
 Synthesis and structure of cycloperfluoroalkylated derivatives of C70,
 C70(C2F4) and C70(C4F8)n, n = 1--6
;
_journal_issue 2
_journal_name_full 'New Journal of Chemistry'
_journal_page_first 243
_journal_paper_doi 10.1039/b9nj00444k
_journal_volume 34
_journal_year 2010
_chemical_formula_sum 'C94 F48'
_chemical_formula_weight 2040.94
_chemical_name_systematic
;
?
;
_space_group_IT_number 61
_symmetry_cell_setting orthorhombic
_symmetry_space_group_name_Hall '-P 2ac 2ab'
_symmetry_space_group_name_H-M 'P b c a'
_atom_sites_solution_hydrogens none
_atom_sites_solution_primary direct
_atom_sites_solution_secondary difmap
_audit_creation_method SHELXL-97
_cell_angle_alpha 90.00
_cell_angle_beta 90.00
_cell_angle_gamma 90.00
_cell_formula_units_Z 8
_cell_length_a 21.4000(10)
_cell_length_b 19.7300(10)
_cell_length_c 30.490(2)
_cell_measurement_reflns_used 38000
_cell_measurement_temperature 100(2)
_cell_measurement_theta_max 31
_cell_measurement_theta_min 5
_cell_volume 12873.5(12)
_computing_structure_refinement 'SHELXL-97 (Sheldrick, 1997)'
_computing_structure_solution 'SHELXS-97 (Sheldrick, 1990)'
_diffrn_ambient_temperature 100(2)
_diffrn_measured_fraction_theta_full 0.996
_diffrn_measured_fraction_theta_max 0.987
_diffrn_measurement_device_type MAR225
_diffrn_measurement_method CCD
_diffrn_radiation_monochromator Cu(113)
_diffrn_radiation_source 'BL14.2, PSF, BESSY, Berlin, Germany'
_diffrn_radiation_type synchrotron
_diffrn_radiation_wavelength 0.90500
_diffrn_reflns_av_R_equivalents 0.1872
_diffrn_reflns_av_sigmaI/netI 0.0869
_diffrn_reflns_limit_h_max 27
_diffrn_reflns_limit_h_min -27
_diffrn_reflns_limit_k_max 24
_diffrn_reflns_limit_k_min -24
_diffrn_reflns_limit_l_max 37
_diffrn_reflns_limit_l_min -37
_diffrn_reflns_number 141713
_diffrn_reflns_theta_full 32.60
_diffrn_reflns_theta_max 35.46
_diffrn_reflns_theta_min 2.42
_exptl_absorpt_coefficient_mu 0.221
_exptl_absorpt_correction_type none
_exptl_crystal_colour yellow
_exptl_crystal_density_diffrn 2.106
_exptl_crystal_density_method 'not measured'
_exptl_crystal_description plate
_exptl_crystal_F_000 7968
_exptl_crystal_size_max 0.03
_exptl_crystal_size_mid 0.03
_exptl_crystal_size_min 0.01
_refine_diff_density_max 0.748
_refine_diff_density_min -0.577
_refine_diff_density_rms 0.098
_refine_ls_extinction_method none
_refine_ls_goodness_of_fit_ref 1.199
_refine_ls_matrix_type full
_refine_ls_number_parameters 1306
_refine_ls_number_reflns 14027
_refine_ls_number_restraints 6
_refine_ls_restrained_S_all 1.198
_refine_ls_R_factor_all 0.1940
_refine_ls_R_factor_gt 0.0793
_refine_ls_shift/su_max 0.025
_refine_ls_shift/su_mean 0.001
_refine_ls_structure_factor_coef Fsqd
_refine_ls_weighting_details 'calc w=1/[\s^2^(Fo^2^)+(0.0800P)^2^+2.0000P] where P=(Fo^2^+2Fc^2^)/3'
_refine_ls_weighting_scheme calc
_refine_ls_wR_factor_gt 0.1823
_refine_ls_wR_factor_ref 0.1983
_reflns_number_gt 6610
_reflns_number_total 14027
_reflns_threshold_expression >2sigma(I)
_cod_data_source_file b9nj00444k.txt
_cod_data_source_block xc4fp5p2
_cod_depositor_comments
;
The following automatic conversions were performed:

'_symmetry_cell_setting' value 'Orthorhombic' changed to
'orthorhombic' according to
/home/saulius/struct/CIF-dictionaries/cif_core.dic dictionary named
'cif_core.dic' version 2.4.2 from 2011-04-26.

Automatic conversion script
Id: cif_fix_values 1891 2012-01-12 08:04:46Z andrius 
;
_cod_original_sg_symbol_H-M Pbca
_cod_database_code 7053325

loop_
_symmetry_equiv_pos_as_xyz
'x, y, z'
'-x+1/2, -y, z+1/2'
'-x, y+1/2, -z+1/2'
'x+1/2, -y+1/2, -z'
'-x, -y, -z'
'x-1/2, y, -z-1/2'
'x, -y-1/2, z-1/2'
'-x-1/2, y-1/2, z'

loop_
_atom_site_label
_atom_site_type_symbol
_atom_site_fract_x
_atom_site_fract_y
_atom_site_fract_z
_atom_site_U_iso_or_equiv
_atom_site_adp_type
_atom_site_occupancy
_atom_site_symmetry_multiplicity
_atom_site_calc_flag
_atom_site_refinement_flags
F71A F 0.34023(15) 0.66071(18) 0.18691(10) 0.0551(9) Uani 1 1 d .
F71B F 0.36204(16) 0.76169(16) 0.16338(13) 0.0621(10) Uani 1 1 d .
F72A F 0.42923(14) 0.65992(16) 0.13190(11) 0.0530(8) Uani 1 1 d .
F72B F 0.38225(16) 0.72602(16) 0.08368(13) 0.0622(10) Uani 1 1 d .
F73A F 0.40486(14) 0.58763(16) 0.06854(11) 0.0540(9) Uani 1 1 d .
F73B F 0.33329(15) 0.56608(15) 0.11874(11) 0.0514(8) Uani 1 1 d .
F74A F 0.29439(14) 0.55372(15) 0.03812(11) 0.0500(8) Uani 1 1 d .
F74B F 0.33084(15) 0.64990(16) 0.01659(11) 0.0552(9) Uani 1 1 d .
F75A F 0.30054(19) 0.81559(19) 0.24846(13) 0.0765(12) Uani 1 1 d .
F75B F 0.31752(16) 0.87563(19) 0.19136(11) 0.0635(10) Uani 1 1 d .
F76A F 0.31104(17) 0.95072(17) 0.25921(12) 0.0634(10) Uani 1 1 d .
F76B F 0.2254(3) 0.8977(2) 0.28697(12) 0.1015(17) Uani 1 1 d .
F77A F 0.21764(18) 1.02787(17) 0.25918(13) 0.0677(10) Uani 1 1 d .
F77B F 0.2406(2) 0.9896(2) 0.19012(12) 0.0915(16) Uani 1 1 d .
F78A F 0.1152(2) 0.9585(2) 0.26466(14) 0.0865(14) Uani 1 1 d .
F78B F 0.1221(2) 1.01344(16) 0.20470(13) 0.0760(12) Uani 1 1 d .
F79A F 0.19362(14) 0.47585(14) 0.03216(10) 0.0417(7) Uani 1 1 d .
F79B F 0.09752(14) 0.47182(14) 0.00845(10) 0.0433(7) Uani 1 1 d .
F80A F 0.16389(14) 0.43413(13) 0.11031(9) 0.0392(7) Uani 1 1 d .
F80B F 0.12619(15) 0.37143(13) 0.05825(10) 0.0491(8) Uani 1 1 d .
F81A F 0.00996(14) 0.43873(13) 0.07202(10) 0.0447(8) Uani 1 1 d .
F81B F 0.04804(15) 0.36456(13) 0.11759(11) 0.0498(8) Uani 1 1 d .
F82A F -0.02017(14) 0.46494(14) 0.15213(10) 0.0437(7) Uani 1 1 d .
F82B F 0.07459(13) 0.45110(13) 0.17708(10) 0.0396(7) Uani 1 1 d .
F83A F 0.17368(17) 0.62677(16) 0.29507(10) 0.0556(9) Uani 1 1 d .
F83B F 0.23251(18) 0.7143(2) 0.29220(11) 0.0722(11) Uani 1 1 d .
F84A F 0.1674(3) 0.7945(2) 0.33031(14) 0.0515(11) Uani 0.75 1 d P
F84B F 0.15405(17) 0.69718(18) 0.36425(10) 0.0590(9) Uani 1 1 d .
F84C F 0.0761(10) 0.6576(15) 0.3242(8) 0.102(8) Uani 0.25 1 d P
F85A F 0.05576(17) 0.7677(2) 0.36813(11) 0.0653(10) Uani 1 1 d .
F85B F 0.0435(3) 0.6803(2) 0.32219(16) 0.0448(11) Uani 0.75 1 d P
F85C F 0.1302(8) 0.8271(9) 0.3286(6) 0.072(5) Uani 0.25 1 d P
F86A F 0.0549(2) 0.85702(18) 0.30588(12) 0.0832(13) Uani 1 1 d .
F86B F -0.02164(17) 0.7857(2) 0.30127(11) 0.0664(10) Uani 1 1 d .
F87A F -0.0363(2) 0.97866(19) 0.20982(12) 0.0776(12) Uani 1 1 d .
F87B F 0.0182(2) 1.03183(16) 0.16184(16) 0.0830(13) Uani 1 1 d .
F88A F -0.09758(19) 1.05781(18) 0.15820(13) 0.0743(11) Uani 1 1 d .
F88B F -0.1286(2) 0.9469(2) 0.15604(15) 0.0822(13) Uani 1 1 d .
F89A F -0.14269(19) 1.03222(18) 0.08634(14) 0.0775(12) Uani 1 1 d .
F89B F -0.0374(2) 1.03504(18) 0.08061(16) 0.0888(14) Uani 1 1 d .
F90A F -0.08995(17) 0.95705(18) 0.02553(12) 0.0668(10) Uani 1 1 d .
F90B F -0.15139(15) 0.90535(16) 0.07052(13) 0.0619(10) Uani 1 1 d .
F91A F -0.11804(14) 0.54136(14) 0.15860(10) 0.0446(8) Uani 1 1 d .
F91B F -0.15417(13) 0.63344(16) 0.18798(10) 0.0456(8) Uani 1 1 d .
F92A F -0.22907(14) 0.58222(16) 0.13124(11) 0.0529(8) Uani 1 1 d .
F92B F -0.15814(14) 0.57036(15) 0.08017(11) 0.0486(8) Uani 1 1 d .
F93A F -0.20627(14) 0.72236(16) 0.12780(10) 0.0469(8) Uani 1 1 d .
F93B F -0.25333(13) 0.66784(16) 0.07479(10) 0.0471(8) Uani 1 1 d .
F94A F -0.16408(14) 0.67925(16) 0.02057(9) 0.0459(8) Uani 1 1 d .
F94B F -0.18692(14) 0.77488(15) 0.05267(10) 0.0479(8) Uani 1 1 d .
C1 C 0.2630(2) 0.7174(2) 0.14581(17) 0.0345(12) Uani 1 1 d .
C2 C 0.2515(2) 0.7609(2) 0.10567(17) 0.0340(12) Uani 1 1 d .
C3 C 0.2476(2) 0.7301(2) 0.06533(17) 0.0337(12) Uani 1 1 d .
C4 C 0.2403(2) 0.6521(2) 0.06022(17) 0.0343(12) Uani 1 1 d .
C5 C 0.2103(2) 0.6218(2) 0.10089(17) 0.0321(11) Uani 1 1 d .
C6 C 0.2269(2) 0.6497(2) 0.14057(17) 0.0320(11) Uani 1 1 d .
C7 C 0.1939(2) 0.6364(2) 0.17872(16) 0.0296(11) Uani 1 1 d .
C8 C 0.1979(2) 0.6973(3) 0.20701(17) 0.0371(12) Uani 1 1 d .
C9 C 0.2319(2) 0.7451(2) 0.18753(18) 0.0368(12) Uani 1 1 d .
C10 C 0.2192(2) 0.8212(2) 0.19583(17) 0.0368(12) Uani 1 1 d .
C11 C 0.2047(2) 0.8532(2) 0.15148(17) 0.0374(13) Uani 1 1 d .
C12 C 0.2280(2) 0.8294(2) 0.11040(17) 0.0371(12) Uani 1 1 d .
C13 C 0.2054(2) 0.8617(2) 0.07301(17) 0.0341(12) Uani 1 1 d .
C14 C 0.2053(2) 0.8301(2) 0.03098(17) 0.0367(12) Uani 1 1 d .
C15 C 0.2240(2) 0.7626(2) 0.02848(17) 0.0325(11) Uani 1 1 d .
C16 C 0.1922(2) 0.7166(2) 0.00043(16) 0.0346(12) Uani 1 1 d .
C17 C 0.1943(2) 0.6506(2) 0.02083(16) 0.0345(12) Uani 1 1 d .
C18 C 0.1432(2) 0.6102(2) 0.01908(16) 0.0332(11) Uani 1 1 d .
C19 C 0.1240(2) 0.5619(2) 0.05637(16) 0.0320(11) Uani 1 1 d .
C20 C 0.1568(2) 0.5801(2) 0.09907(16) 0.0286(11) Uani 1 1 d .
C21 C 0.1227(2) 0.5683(2) 0.13714(15) 0.0283(11) Uani 1 1 d .
C22 C 0.1422(2) 0.5944(2) 0.17721(16) 0.0311(11) Uani 1 1 d .
C23 C 0.0878(2) 0.6105(2) 0.20402(16) 0.0333(11) Uani 1 1 d .
C24 C 0.0892(2) 0.6679(2) 0.23115(16) 0.0354(12) Uani 1 1 d .
C25 C 0.1487(2) 0.7080(3) 0.24193(16) 0.0380(12) Uani 1 1 d .
C26 C 0.1253(2) 0.7816(3) 0.23837(16) 0.0357(12) Uani 1 1 d .
C27 C 0.1560(3) 0.8306(2) 0.21814(16) 0.0375(12) Uani 1 1 d .
C28 C 0.1248(3) 0.8947(2) 0.19952(17) 0.0388(13) Uani 1 1 d .
C29 C 0.1518(2) 0.8948(2) 0.15370(16) 0.0351(12) Uani 1 1 d .
C30 C 0.1191(3) 0.9149(2) 0.11534(17) 0.0371(13) Uani 1 1 d .
C31 C 0.1502(2) 0.9051(2) 0.07525(18) 0.0364(12) Uani 1 1 d .
C32 C 0.1183(2) 0.8989(2) 0.03461(18) 0.0368(12) Uani 1 1 d .
C33 C 0.1512(2) 0.8533(2) 0.00626(17) 0.0356(12) Uani 1 1 d .
C34 C 0.1189(2) 0.8082(2) -0.01991(16) 0.0357(12) Uani 1 1 d .
C35 C 0.1399(2) 0.7381(2) -0.02309(16) 0.0348(12) Uani 1 1 d .
C36 C 0.0860(2) 0.6958(2) -0.02502(15) 0.0331(11) Uani 1 1 d .
C37 C 0.0882(2) 0.6343(2) -0.00274(16) 0.0345(12) Uani 1 1 d .
C38 C 0.0350(2) 0.6149(2) 0.02309(16) 0.0329(11) Uani 1 1 d .
C39 C 0.0538(2) 0.5791(2) 0.06012(16) 0.0288(11) Uani 1 1 d .
C40 C 0.0207(2) 0.5813(2) 0.09887(16) 0.0291(11) Uani 1 1 d .
C41 C 0.0530(2) 0.5521(2) 0.13894(16) 0.0313(11) Uani 1 1 d .
C42 C 0.0343(2) 0.5917(2) 0.18032(16) 0.0334(12) Uani 1 1 d .
C43 C -0.0180(2) 0.6325(2) 0.18268(16) 0.0333(11) Uani 1 1 d .
C44 C -0.0156(2) 0.6924(2) 0.20888(16) 0.0335(11) Uani 1 1 d .
C45 C 0.0373(2) 0.7093(3) 0.23310(17) 0.0364(12) Uani 1 1 d .
C46 C 0.0551(2) 0.7818(3) 0.24630(17) 0.0368(12) Uani 1 1 d .
C47 C 0.0251(3) 0.8323(3) 0.21509(17) 0.0392(13) Uani 1 1 d .
C48 C 0.0540(3) 0.8846(3) 0.19546(17) 0.0405(13) Uani 1 1 d .
C49 C 0.0157(3) 0.9116(2) 0.15691(18) 0.0386(13) Uani 1 1 d .
C50 C 0.0514(2) 0.9178(2) 0.11463(18) 0.0364(12) Uani 1 1 d .
C51 C 0.0211(3) 0.9078(2) 0.07586(18) 0.0396(13) Uani 1 1 d .
C52 C 0.0524(3) 0.8979(2) 0.03559(18) 0.0386(13) Uani 1 1 d .
C53 C 0.0191(2) 0.8524(2) 0.00820(17) 0.0369(12) Uani 1 1 d .
C54 C 0.0514(2) 0.8075(2) -0.01916(16) 0.0349(12) Uani 1 1 d .
C55 C 0.0311(2) 0.7394(2) -0.02229(16) 0.0342(12) Uani 1 1 d .
C56 C -0.0207(2) 0.7199(2) 0.00219(17) 0.0355(12) Uani 1 1 d .
C57 C -0.0178(2) 0.6560(2) 0.02552(16) 0.0321(11) Uani 1 1 d .
C58 C -0.0508(2) 0.6606(2) 0.06489(16) 0.0312(11) Uani 1 1 d .
C59 C -0.0335(2) 0.6234(2) 0.10154(16) 0.0312(11) Uani 1 1 d .
C60 C -0.0646(2) 0.6426(2) 0.14427(16) 0.0320(11) Uani 1 1 d .
C61 C -0.0719(2) 0.7218(3) 0.14612(17) 0.0353(12) Uani 1 1 d .
C62 C -0.0495(2) 0.7456(3) 0.18639(17) 0.0350(12) Uani 1 1 d .
C63 C -0.0294(2) 0.8126(3) 0.18889(17) 0.0379(13) Uani 1 1 d .
C64 C -0.0331(2) 0.8535(2) 0.15174(19) 0.0391(13) Uani 1 1 d .
C65 C -0.0572(2) 0.8315(2) 0.11285(17) 0.0353(12) Uani 1 1 d .
C66 C -0.0445(2) 0.8757(3) 0.07254(18) 0.0405(13) Uani 1 1 d .
C67 C -0.0363(2) 0.8319(2) 0.03144(17) 0.0359(12) Uani 1 1 d .
C68 C -0.0558(2) 0.7659(2) 0.02843(17) 0.0362(12) Uani 1 1 d .
C69 C -0.0876(2) 0.7272(2) 0.06647(17) 0.0346(12) Uani 1 1 d .
C70 C -0.0767(2) 0.7634(2) 0.10984(17) 0.0356(12) Uani 1 1 d .
C71 C 0.3339(3) 0.7028(3) 0.15220(17) 0.0385(13) Uani 1 1 d .
C72 C 0.3732(3) 0.6745(3) 0.1150(2) 0.0517(15) Uani 1 1 d .
C73 C 0.3535(3) 0.6123(3) 0.0883(2) 0.0507(15) Uani 1 1 d .
C74 C 0.3033(2) 0.6181(3) 0.05022(17) 0.0373(12) Uani 1 1 d .
C75 C 0.2737(3) 0.8585(3) 0.21940(18) 0.0431(13) Uani 1 1 d .
C76 C 0.2583(3) 0.9206(4) 0.2475(3) 0.079(2) Uani 1 1 d .
C77 C 0.2129(4) 0.9728(3) 0.2332(3) 0.086(3) Uani 1 1 d .
C78 C 0.1435(3) 0.9596(3) 0.22571(19) 0.0453(14) Uani 1 1 d .
C79 C 0.1333(3) 0.4860(2) 0.04358(17) 0.0365(12) Uani 1 1 d .
C80 C 0.1193(3) 0.4311(2) 0.07916(18) 0.0391(13) Uani 1 1 d .
C81 C 0.0544(3) 0.4292(2) 0.10247(18) 0.0385(13) Uani 1 1 d .
C82 C 0.0414(2) 0.4750(2) 0.14292(18) 0.0380(13) Uani 1 1 d .
C83 C 0.1730(3) 0.6937(3) 0.28823(18) 0.0440(13) Uani 1 1 d .
C84 C 0.1383(4) 0.7280(4) 0.3268(2) 0.070(2) Uani 1 1 d .
C85 C 0.0702(4) 0.7420(4) 0.3277(3) 0.042(2) Uani 0.75 1 d P
C85A C 0.0862(14) 0.7795(19) 0.3277(10) 0.059(8) Uani 0.25 1 d PU
C86 C 0.0398(3) 0.7941(3) 0.29435(18) 0.0440(14) Uani 1 1 d .
C87 C -0.0196(3) 0.9798(3) 0.1674(2) 0.0529(16) Uani 1 1 d .
C88 C -0.0799(4) 0.9967(4) 0.1426(3) 0.078(2) Uani 1 1 d .
C89 C -0.0892(4) 0.9963(4) 0.0947(3) 0.082(3) Uani 1 1 d .
C90 C -0.0949(3) 0.9321(3) 0.0669(2) 0.0471(14) Uani 1 1 d .
C91 C -0.1273(2) 0.6073(3) 0.15151(17) 0.0377(12) Uani 1 1 d .
C92 C -0.1777(2) 0.6100(3) 0.11387(19) 0.0438(14) Uani 1 1 d .
C93 C -0.1979(2) 0.6789(3) 0.09425(18) 0.0420(13) Uani 1 1 d .
C94 C -0.1577(2) 0.7146(2) 0.05822(18) 0.0377(12) Uani 1 1 d .

loop_
_atom_site_aniso_label
_atom_site_aniso_U_11
_atom_site_aniso_U_22
_atom_site_aniso_U_33
_atom_site_aniso_U_23
_atom_site_aniso_U_13
_atom_site_aniso_U_12
F71A 0.0448(19) 0.068(2) 0.053(2) 0.0068(17) -0.0105(16) 0.0072(17)
F71B 0.0454(19) 0.0439(19) 0.097(3) -0.0083(18) -0.0105(19) -0.0089(15)
F72A 0.0353(17) 0.0523(19) 0.071(2) -0.0018(17) -0.0098(16) 0.0052(15)
F72B 0.049(2) 0.0447(19) 0.093(3) 0.0203(19) 0.0131(19) -0.0013(16)
F73A 0.0396(18) 0.0521(19) 0.070(2) -0.0014(17) 0.0071(17) 0.0124(15)
F73B 0.0488(18) 0.0394(17) 0.066(2) 0.0193(16) 0.0063(17) 0.0049(15)
F74A 0.0456(18) 0.0337(16) 0.071(2) -0.0019(15) 0.0074(16) 0.0052(14)
F74B 0.0517(19) 0.0537(19) 0.060(2) 0.0187(17) 0.0162(17) 0.0150(16)
F75A 0.091(3) 0.067(2) 0.071(3) 0.019(2) -0.042(2) -0.034(2)
F75B 0.055(2) 0.082(3) 0.054(2) -0.0202(18) 0.0094(18) -0.034(2)
F76A 0.064(2) 0.055(2) 0.071(2) -0.0212(18) -0.0114(19) -0.0140(18)
F76B 0.163(5) 0.102(3) 0.039(2) -0.002(2) -0.002(3) -0.077(3)
F77A 0.075(2) 0.0432(19) 0.084(3) -0.0276(18) -0.003(2) -0.0122(17)
F77B 0.149(4) 0.075(3) 0.050(2) 0.0003(19) 0.003(3) -0.071(3)
F78A 0.110(3) 0.073(3) 0.077(3) -0.045(2) 0.035(3) -0.040(2)
F78B 0.119(3) 0.0286(17) 0.081(3) -0.0126(17) -0.028(2) -0.0006(19)
F79A 0.0465(18) 0.0320(15) 0.0468(18) -0.0047(13) 0.0056(15) 0.0067(13)
F79B 0.058(2) 0.0309(15) 0.0407(18) -0.0074(13) -0.0049(15) -0.0025(14)
F80A 0.0477(17) 0.0272(14) 0.0427(18) 0.0001(12) -0.0066(15) 0.0035(13)
F80B 0.067(2) 0.0217(14) 0.059(2) -0.0096(13) 0.0045(17) 0.0044(14)
F81A 0.0508(18) 0.0294(15) 0.0539(19) -0.0059(14) -0.0094(16) -0.0049(14)
F81B 0.063(2) 0.0200(14) 0.067(2) 0.0025(14) 0.0042(17) -0.0043(14)
F82A 0.0395(17) 0.0288(15) 0.063(2) 0.0079(14) 0.0029(15) -0.0087(13)
F82B 0.0440(17) 0.0274(14) 0.0474(18) 0.0118(13) -0.0034(15) 0.0040(13)
F83A 0.077(2) 0.0427(18) 0.0468(19) 0.0069(15) -0.0070(17) 0.0039(17)
F83B 0.072(3) 0.092(3) 0.053(2) 0.017(2) -0.0186(19) -0.035(2)
F84A 0.065(3) 0.040(2) 0.050(3) -0.009(2) -0.005(2) -0.008(2)
F84B 0.070(2) 0.070(2) 0.0374(19) 0.0073(17) -0.0003(17) 0.0026(19)
F84C 0.065(14) 0.16(2) 0.087(14) 0.006(14) 0.001(12) 0.022(13)
F85A 0.070(2) 0.090(3) 0.037(2) -0.0058(18) 0.0046(18) 0.011(2)
F85B 0.054(3) 0.041(3) 0.039(3) 0.007(2) 0.002(3) -0.011(2)
F85C 0.051(10) 0.077(11) 0.089(12) -0.017(9) -0.013(9) 0.010(9)
F86A 0.148(4) 0.044(2) 0.058(2) -0.0155(17) 0.024(2) -0.017(2)
F86B 0.056(2) 0.092(3) 0.052(2) -0.0121(19) 0.0121(18) -0.004(2)
F87A 0.116(3) 0.060(2) 0.057(2) -0.0074(19) 0.024(2) 0.033(2)
F87B 0.080(3) 0.0281(18) 0.141(4) -0.022(2) 0.016(3) -0.0023(18)
F88A 0.086(3) 0.051(2) 0.086(3) -0.0151(19) 0.002(2) 0.032(2)
F88B 0.078(3) 0.060(2) 0.108(3) 0.011(2) 0.043(2) 0.025(2)
F89A 0.083(3) 0.050(2) 0.099(3) -0.006(2) -0.012(2) 0.029(2)
F89B 0.079(3) 0.040(2) 0.148(4) 0.025(2) 0.033(3) 0.007(2)
F90A 0.066(2) 0.058(2) 0.076(3) 0.0343(19) 0.008(2) 0.0203(18)
F90B 0.0440(19) 0.0427(18) 0.099(3) 0.0142(18) 0.0059(19) 0.0084(15)
F91A 0.0410(17) 0.0331(16) 0.060(2) 0.0100(14) 0.0024(15) -0.0067(13)
F91B 0.0395(17) 0.0524(18) 0.0449(19) 0.0055(15) 0.0092(15) -0.0075(15)
F92A 0.0397(18) 0.056(2) 0.063(2) 0.0181(17) -0.0024(16) -0.0134(16)
F92B 0.0473(18) 0.0418(17) 0.057(2) -0.0055(15) -0.0026(16) -0.0060(15)
F93A 0.0401(17) 0.0518(18) 0.0489(19) -0.0039(16) 0.0042(15) 0.0031(14)
F93B 0.0341(16) 0.0556(19) 0.0516(19) 0.0074(15) -0.0086(15) -0.0029(14)
F94A 0.0432(17) 0.0554(19) 0.0390(18) -0.0017(15) -0.0069(14) -0.0008(15)
F94B 0.0410(17) 0.0406(17) 0.062(2) 0.0081(15) -0.0013(15) 0.0083(14)
C1 0.033(3) 0.030(3) 0.040(3) 0.001(2) -0.001(2) -0.002(2)
C2 0.030(3) 0.027(2) 0.045(3) 0.000(2) 0.000(2) -0.005(2)
C3 0.029(3) 0.025(2) 0.047(3) 0.001(2) 0.003(2) -0.002(2)
C4 0.034(3) 0.025(2) 0.044(3) 0.003(2) 0.009(2) -0.004(2)
C5 0.030(3) 0.023(2) 0.043(3) 0.000(2) -0.002(2) 0.002(2)
C6 0.024(2) 0.025(2) 0.048(3) 0.000(2) 0.001(2) 0.0042(19)
C7 0.030(3) 0.024(2) 0.035(3) -0.003(2) -0.007(2) 0.003(2)
C8 0.036(3) 0.039(3) 0.036(3) -0.003(2) -0.006(2) 0.006(2)
C9 0.033(3) 0.033(3) 0.045(3) -0.003(2) -0.011(2) -0.005(2)
C10 0.038(3) 0.031(3) 0.041(3) -0.004(2) -0.004(2) -0.003(2)
C11 0.047(3) 0.025(2) 0.041(3) -0.007(2) -0.004(3) -0.011(2)
C12 0.036(3) 0.029(2) 0.046(3) 0.000(2) -0.002(2) -0.010(2)
C13 0.037(3) 0.025(2) 0.041(3) 0.004(2) -0.001(2) -0.008(2)
C14 0.040(3) 0.030(3) 0.040(3) 0.001(2) 0.005(2) -0.008(2)
C15 0.033(3) 0.026(2) 0.039(3) 0.005(2) 0.006(2) 0.006(2)
C16 0.038(3) 0.033(3) 0.034(3) 0.003(2) 0.005(2) -0.001(2)
C17 0.037(3) 0.032(3) 0.034(3) 0.006(2) 0.002(2) 0.003(2)
C18 0.037(3) 0.031(3) 0.031(3) -0.002(2) 0.001(2) 0.004(2)
C19 0.040(3) 0.024(2) 0.033(3) 0.000(2) 0.000(2) 0.004(2)
C20 0.030(3) 0.018(2) 0.038(3) 0.003(2) -0.001(2) 0.0047(19)
C21 0.037(3) 0.019(2) 0.028(3) 0.0021(19) -0.006(2) -0.001(2)
C22 0.035(3) 0.024(2) 0.035(3) 0.003(2) 0.001(2) 0.003(2)
C23 0.039(3) 0.031(2) 0.030(3) 0.003(2) -0.005(2) -0.002(2)
C24 0.038(3) 0.035(3) 0.033(3) 0.005(2) 0.003(2) -0.002(2)
C25 0.043(3) 0.038(3) 0.033(3) -0.002(2) -0.007(2) -0.001(2)
C26 0.043(3) 0.035(3) 0.029(3) -0.008(2) -0.002(2) 0.003(2)
C27 0.048(3) 0.031(3) 0.033(3) -0.008(2) 0.000(3) -0.005(2)
C28 0.049(3) 0.026(2) 0.042(3) -0.005(2) 0.002(3) -0.003(2)
C29 0.046(3) 0.024(2) 0.035(3) -0.005(2) -0.003(2) -0.007(2)
C30 0.048(3) 0.018(2) 0.045(3) 0.000(2) -0.001(3) -0.004(2)
C31 0.045(3) 0.018(2) 0.046(3) 0.004(2) 0.003(3) -0.005(2)
C32 0.045(3) 0.020(2) 0.046(3) 0.006(2) 0.002(3) -0.005(2)
C33 0.041(3) 0.029(3) 0.036(3) 0.007(2) 0.003(2) -0.002(2)
C34 0.041(3) 0.034(3) 0.032(3) 0.010(2) 0.004(2) 0.002(2)
C35 0.042(3) 0.033(3) 0.029(3) 0.002(2) 0.002(2) -0.002(2)
C36 0.039(3) 0.036(3) 0.025(3) -0.004(2) 0.001(2) -0.001(2)
C37 0.040(3) 0.031(3) 0.032(3) -0.005(2) -0.003(2) -0.001(2)
C38 0.037(3) 0.025(2) 0.037(3) -0.004(2) -0.004(2) -0.004(2)
C39 0.034(3) 0.020(2) 0.032(3) -0.003(2) -0.006(2) -0.001(2)
C40 0.031(3) 0.019(2) 0.037(3) 0.000(2) -0.003(2) -0.004(2)
C41 0.033(3) 0.023(2) 0.038(3) 0.005(2) -0.003(2) -0.002(2)
C42 0.042(3) 0.028(3) 0.030(3) 0.007(2) 0.004(2) 0.000(2)
C43 0.039(3) 0.030(3) 0.031(3) 0.006(2) 0.006(2) -0.001(2)
C44 0.034(3) 0.035(3) 0.031(3) 0.000(2) 0.009(2) 0.000(2)
C45 0.040(3) 0.036(3) 0.033(3) 0.003(2) 0.006(2) -0.003(2)
C46 0.042(3) 0.034(3) 0.034(3) -0.010(2) 0.007(2) -0.002(2)
C47 0.047(3) 0.032(3) 0.039(3) -0.005(2) 0.009(3) 0.005(2)
C48 0.057(4) 0.028(3) 0.036(3) -0.010(2) 0.006(3) -0.004(2)
C49 0.047(3) 0.024(2) 0.045(3) -0.006(2) 0.000(3) -0.002(2)
C50 0.047(3) 0.017(2) 0.046(3) -0.001(2) 0.002(3) 0.001(2)
C51 0.048(3) 0.022(2) 0.049(4) 0.002(2) 0.000(3) 0.005(2)
C52 0.048(3) 0.022(2) 0.047(3) 0.010(2) 0.001(3) 0.004(2)
C53 0.044(3) 0.028(3) 0.039(3) 0.012(2) -0.008(3) 0.001(2)
C54 0.037(3) 0.033(3) 0.034(3) 0.009(2) -0.002(2) 0.002(2)
C55 0.042(3) 0.031(3) 0.029(3) 0.003(2) -0.003(2) 0.002(2)
C56 0.036(3) 0.033(3) 0.038(3) 0.008(2) -0.006(2) 0.000(2)
C57 0.035(3) 0.030(2) 0.032(3) 0.004(2) -0.003(2) -0.003(2)
C58 0.032(3) 0.026(2) 0.036(3) 0.001(2) -0.008(2) -0.001(2)
C59 0.036(3) 0.027(2) 0.031(3) 0.000(2) -0.002(2) -0.005(2)
C60 0.032(3) 0.030(2) 0.034(3) 0.005(2) -0.001(2) -0.001(2)
C61 0.030(3) 0.033(3) 0.043(3) -0.001(2) 0.003(2) 0.001(2)
C62 0.031(3) 0.035(3) 0.039(3) -0.003(2) 0.007(2) 0.000(2)
C63 0.042(3) 0.032(3) 0.040(3) -0.011(2) 0.007(3) 0.002(2)
C64 0.040(3) 0.027(3) 0.050(4) -0.004(2) 0.008(3) 0.006(2)
C65 0.032(3) 0.031(3) 0.043(3) -0.003(2) 0.002(2) 0.010(2)
C66 0.040(3) 0.030(3) 0.052(4) 0.006(2) 0.001(3) 0.003(2)
C67 0.037(3) 0.030(3) 0.041(3) 0.011(2) -0.005(2) 0.004(2)
C68 0.033(3) 0.034(3) 0.042(3) 0.007(2) 0.000(2) 0.001(2)
C69 0.035(3) 0.029(2) 0.040(3) 0.004(2) -0.004(2) 0.004(2)
C70 0.031(3) 0.030(3) 0.045(3) 0.003(2) 0.004(2) -0.001(2)
C71 0.043(3) 0.029(3) 0.043(3) 0.005(2) -0.011(3) -0.007(2)
C72 0.034(3) 0.056(4) 0.065(4) 0.005(3) -0.003(3) 0.006(3)
C73 0.044(3) 0.039(3) 0.069(4) -0.002(3) 0.009(3) 0.004(3)
C74 0.037(3) 0.037(3) 0.038(3) 0.004(2) 0.007(2) -0.002(2)
C75 0.049(3) 0.045(3) 0.035(3) -0.001(3) -0.001(3) -0.007(3)
C76 0.059(4) 0.069(5) 0.108(6) -0.048(5) -0.024(4) -0.001(4)
C77 0.074(5) 0.045(4) 0.140(8) -0.046(5) -0.039(5) -0.002(4)
C78 0.061(4) 0.035(3) 0.040(3) -0.010(3) 0.003(3) -0.001(3)
C79 0.044(3) 0.031(3) 0.035(3) -0.008(2) -0.006(3) 0.004(2)
C80 0.049(3) 0.026(3) 0.042(3) -0.008(2) -0.002(3) 0.000(2)
C81 0.046(3) 0.019(2) 0.050(3) 0.004(2) -0.005(3) -0.004(2)
C82 0.040(3) 0.026(3) 0.049(3) 0.010(2) -0.001(3) -0.002(2)
C83 0.052(4) 0.034(3) 0.046(3) 0.003(3) -0.001(3) -0.005(3)
C84 0.092(6) 0.076(5) 0.043(4) 0.004(3) -0.001(4) 0.031(4)
C85 0.049(5) 0.037(5) 0.041(5) -0.001(4) 0.008(4) -0.002(4)
C85A 0.056(16) 0.079(18) 0.042(15) 0.019(15) 0.022(13) -0.007(16)
C86 0.049(4) 0.041(3) 0.042(3) -0.002(3) 0.009(3) -0.006(3)
C87 0.060(4) 0.034(3) 0.065(4) -0.011(3) 0.010(3) -0.004(3)
C88 0.098(6) 0.060(4) 0.077(5) -0.024(4) -0.008(5) 0.049(4)
C89 0.089(6) 0.055(4) 0.100(6) -0.008(4) -0.031(5) 0.042(4)
C90 0.048(4) 0.035(3) 0.059(4) 0.008(3) -0.001(3) 0.005(3)
C91 0.039(3) 0.037(3) 0.038(3) 0.003(2) 0.005(3) -0.001(2)
C92 0.037(3) 0.045(3) 0.050(4) 0.011(3) 0.006(3) -0.011(3)
C93 0.033(3) 0.051(3) 0.043(3) 0.002(3) -0.004(3) -0.005(2)
C94 0.037(3) 0.030(3) 0.046(3) 0.002(2) -0.003(3) 0.003(2)

loop_
_atom_type_symbol
_atom_type_description
_atom_type_scat_dispersion_real
_atom_type_scat_dispersion_imag
_atom_type_scat_source
C C 0.0033 0.0016 'International Tables Vol C Tables 4.2.6.8 and 6.1.1.4'
F F 0.0171 0.0103 'International Tables Vol C Tables 4.2.6.8 and 6.1.1.4'

loop_
_geom_angle_atom_site_label_1
_geom_angle_atom_site_label_2
_geom_angle_atom_site_label_3
_geom_angle
F85C F84A C84 103.2(11)
F85C F84A C85A 48.5(15)
C84 F84A C85A 54.8(12)
F85B F84C C85 53.6(18)
C85 F85A C85A 34.0(14)
F84C F85B C85 97(2)
F84A F85C C85A 96(2)
C86 F86A C85A 52.7(12)
C2 C1 C9 113.4(4)
C2 C1 C6 108.9(4)
C9 C1 C6 100.2(4)
C2 C1 C71 111.3(4)
C9 C1 C71 112.6(4)
C6 C1 C71 109.8(4)
C3 C2 C12 118.7(5)
C3 C2 C1 118.8(4)
C12 C2 C1 120.3(5)
C2 C3 C15 122.9(4)
C2 C3 C4 122.2(4)
C15 C3 C4 109.8(4)
C5 C4 C74 111.2(4)
C5 C4 C17 110.9(4)
C74 C4 C17 113.2(4)
C5 C4 C3 110.5(4)
C74 C4 C3 111.3(4)
C17 C4 C3 99.2(4)
C6 C5 C20 118.6(5)
C6 C5 C4 116.8(4)
C20 C5 C4 122.7(4)
C5 C6 C7 121.9(4)
C5 C6 C1 124.4(4)
C7 C6 C1 109.3(4)
C22 C7 C6 119.6(4)
C22 C7 C8 123.5(4)
C6 C7 C8 107.8(4)
C9 C8 C7 110.3(5)
C9 C8 C25 126.5(5)
C7 C8 C25 118.9(4)
C8 C9 C1 110.7(4)
C8 C9 C10 121.3(5)
C1 C9 C10 123.8(4)
C11 C10 C27 99.5(4)
C11 C10 C9 107.0(4)
C27 C10 C9 110.2(4)
C11 C10 C75 111.6(4)
C27 C10 C75 113.7(4)
C9 C10 C75 113.7(4)
C29 C11 C12 121.2(5)
C29 C11 C10 111.4(5)
C12 C11 C10 124.9(5)
C13 C12 C11 116.5(5)
C13 C12 C2 117.8(5)
C11 C12 C2 121.0(5)
C12 C13 C14 122.4(5)
C12 C13 C31 120.7(5)
C14 C13 C31 107.4(4)
C15 C14 C13 117.9(5)
C15 C14 C33 120.1(5)
C13 C14 C33 109.2(4)
C3 C15 C14 120.1(5)
C3 C15 C16 111.6(4)
C14 C15 C16 120.4(5)
C35 C16 C15 120.0(4)
C35 C16 C17 121.4(5)
C15 C16 C17 107.5(4)
C18 C17 C16 119.2(5)
C18 C17 C4 123.5(4)
C16 C17 C4 109.7(4)
C17 C18 C37 119.1(4)
C17 C18 C19 123.4(4)
C37 C18 C19 109.2(4)
C20 C19 C18 111.3(4)
C20 C19 C39 109.4(4)
C18 C19 C39 100.2(4)
C20 C19 C79 112.4(4)
C18 C19 C79 112.1(4)
C39 C19 C79 110.7(4)
C21 C20 C5 119.4(4)
C21 C20 C19 115.7(4)
C5 C20 C19 123.0(4)
C20 C21 C22 120.9(4)
C20 C21 C41 125.3(4)
C22 C21 C41 109.9(4)
C7 C22 C21 119.5(4)
C7 C22 C23 119.3(4)
C21 C22 C23 109.4(4)
C24 C23 C42 122.3(5)
C24 C23 C22 119.3(4)
C42 C23 C22 107.8(4)
C45 C24 C23 119.0(5)
C45 C24 C25 110.7(4)
C23 C24 C25 124.1(5)
C8 C25 C83 112.7(4)
C8 C25 C24 110.7(4)
C83 C25 C24 112.6(4)
C8 C25 C26 108.0(4)
C83 C25 C26 110.5(4)
C24 C25 C26 101.6(4)
C27 C26 C46 124.3(5)
C27 C26 C25 124.1(5)
C46 C26 C25 108.2(4)
C26 C27 C10 124.1(5)
C26 C27 C28 123.9(5)
C10 C27 C28 108.6(4)
C29 C28 C48 107.7(4)
C29 C28 C27 100.1(4)
C48 C28 C27 110.5(4)
C29 C28 C78 111.9(4)
C48 C28 C78 113.7(4)
C27 C28 C78 112.0(4)
C11 C29 C30 121.5(5)
C11 C29 C28 110.7(5)
C30 C29 C28 125.0(5)
C31 C30 C29 116.4(5)
C31 C30 C50 117.7(5)
C29 C30 C50 121.1(5)
C30 C31 C32 122.9(5)
C30 C31 C13 120.3(5)
C32 C31 C13 107.3(4)
C52 C32 C31 117.6(5)
C52 C32 C33 119.7(5)
C31 C32 C33 110.1(5)
C34 C33 C32 120.4(5)
C34 C33 C14 119.7(4)
C32 C33 C14 106.1(4)
C33 C34 C54 119.9(5)
C33 C34 C35 119.7(5)
C54 C34 C35 107.5(4)
C16 C35 C36 119.5(4)
C16 C35 C34 120.1(5)
C36 C35 C34 108.0(4)
C37 C36 C35 117.6(5)
C37 C36 C55 120.8(5)
C35 C36 C55 107.8(4)
C36 C37 C18 122.9(5)
C36 C37 C38 118.3(5)
C18 C37 C38 107.9(4)
C39 C38 C57 119.1(5)
C39 C38 C37 110.6(4)
C57 C38 C37 121.1(4)
C40 C39 C38 122.2(4)
C40 C39 C19 124.7(4)
C38 C39 C19 109.4(4)
C39 C40 C59 119.0(4)
C39 C40 C41 116.4(4)
C59 C40 C41 123.0(4)
C40 C41 C21 109.6(4)
C40 C41 C42 110.4(4)
C21 C41 C42 100.2(4)
C40 C41 C82 111.4(4)
C21 C41 C82 111.5(4)
C42 C41 C82 113.2(4)
C43 C42 C23 118.7(4)
C43 C42 C41 123.4(4)
C23 C42 C41 110.1(4)
C42 C43 C44 118.9(5)
C42 C43 C60 123.8(4)
C44 C43 C60 109.8(4)
C45 C44 C43 121.6(5)
C45 C44 C62 119.0(4)
C43 C44 C62 108.5(4)
C24 C45 C44 119.4(5)
C24 C45 C46 111.3(4)
C44 C45 C46 124.3(5)
C47 C46 C26 108.6(4)
C47 C46 C86 114.1(4)
C26 C46 C86 111.4(4)
C47 C46 C45 110.0(4)
C26 C46 C45 101.6(4)
C86 C46 C45 110.4(4)
C48 C47 C63 109.1(5)
C48 C47 C46 126.0(5)
C63 C47 C46 120.2(4)
C47 C48 C49 111.3(5)
C47 C48 C28 121.3(5)
C49 C48 C28 123.1(5)
C50 C49 C48 114.5(5)
C50 C49 C64 108.3(4)
C48 C49 C64 100.4(4)
C50 C49 C87 110.4(4)
C48 C49 C87 113.5(4)
C64 C49 C87 109.1(4)
C51 C50 C30 118.9(5)
C51 C50 C49 119.3(5)
C30 C50 C49 119.5(5)
C50 C51 C52 123.2(5)
C50 C51 C66 123.4(5)
C52 C51 C66 108.5(5)
C32 C52 C51 119.4(5)
C32 C52 C53 119.9(5)
C51 C52 C53 111.1(5)
C54 C53 C52 120.2(5)
C54 C53 C67 121.6(4)
C52 C53 C67 107.6(5)
C53 C54 C55 119.2(5)
C53 C54 C34 119.8(5)
C55 C54 C34 108.4(4)
C56 C55 C54 118.2(5)
C56 C55 C36 120.7(4)
C54 C55 C36 108.3(4)
C55 C56 C68 123.1(4)
C55 C56 C57 118.0(5)
C68 C56 C57 107.6(4)
C38 C57 C58 119.6(4)
C38 C57 C56 121.1(5)
C58 C57 C56 110.1(4)
C59 C58 C57 121.5(4)
C59 C58 C69 124.5(4)
C57 C58 C69 110.0(4)
C58 C59 C40 118.6(4)
C58 C59 C60 116.3(4)
C40 C59 C60 123.6(4)
C59 C60 C91 113.4(4)
C59 C60 C43 109.6(4)
C91 C60 C43 113.4(4)
C59 C60 C61 108.9(4)
C91 C60 C61 111.2(4)
C43 C60 C61 99.5(4)
C70 C61 C62 121.9(5)
C70 C61 C60 124.8(5)
C62 C61 C60 109.4(4)
C63 C62 C61 118.3(5)
C63 C62 C44 120.5(5)
C61 C62 C44 110.0(4)
C62 C63 C64 119.2(5)
C62 C63 C47 121.9(5)
C64 C63 C47 109.5(5)
C65 C64 C63 122.9(5)
C65 C64 C49 125.2(5)
C63 C64 C49 107.8(5)
C64 C65 C70 118.2(5)
C64 C65 C66 116.7(5)
C70 C65 C66 122.9(5)
C65 C66 C67 110.9(4)
C65 C66 C51 110.0(4)
C67 C66 C51 100.4(4)
C65 C66 C90 111.9(4)
C67 C66 C90 113.0(4)
C51 C66 C90 110.1(4)
C68 C67 C53 119.0(5)
C68 C67 C66 123.7(5)
C53 C67 C66 109.8(4)
C67 C68 C56 118.8(5)
C67 C68 C69 123.6(5)
C56 C68 C69 109.8(4)
C70 C69 C58 110.6(4)
C70 C69 C94 111.5(4)
C58 C69 C94 110.9(4)
C70 C69 C68 110.7(4)
C58 C69 C68 100.0(4)
C94 C69 C68 112.6(4)
C61 C70 C65 119.5(5)
C61 C70 C69 115.4(4)
C65 C70 C69 123.3(5)
F71B C71 F71A 106.6(4)
F71B C71 C72 104.9(4)
F71A C71 C72 107.6(4)
F71B C71 C1 107.9(4)
F71A C71 C1 108.0(4)
C72 C71 C1 120.9(4)
F72A C72 F72B 107.0(4)
F72A C72 C71 106.7(5)
F72B C72 C71 108.4(4)
F72A C72 C73 106.3(5)
F72B C72 C73 104.9(5)
C71 C72 C73 122.7(5)
F73A C73 F73B 108.6(4)
F73A C73 C72 107.7(5)
F73B C73 C72 105.1(5)
F73A C73 C74 104.6(5)
F73B C73 C74 109.2(4)
C72 C73 C74 121.2(5)
F74A C74 F74B 107.3(4)
F74A C74 C4 110.2(4)
F74B C74 C4 109.6(4)
F74A C74 C73 103.3(4)
F74B C74 C73 107.2(4)
C4 C74 C73 118.7(4)
F75B C75 F75A 106.5(5)
F75B C75 C76 108.2(5)
F75A C75 C76 103.0(5)
F75B C75 C10 110.9(4)
F75A C75 C10 109.0(4)
C76 C75 C10 118.3(5)
F76A C76 F76B 109.1(6)
F76A C76 C77 109.1(6)
F76B C76 C77 98.2(6)
F76A C76 C75 109.0(6)
F76B C76 C75 108.4(6)
C77 C76 C75 122.2(6)
F77A C77 C76 109.7(6)
F77A C77 F77B 108.1(6)
C76 C77 F77B 98.9(7)
F77A C77 C78 107.4(6)
C76 C77 C78 124.3(6)
F77B C77 C78 107.2(6)
F78B C78 F78A 106.7(5)
F78B C78 C77 105.9(5)
F78A C78 C77 108.2(6)
F78B C78 C28 108.8(4)
F78A C78 C28 109.0(4)
C77 C78 C28 117.8(5)
F79B C79 F79A 107.9(4)
F79B C79 C19 109.0(4)
F79A C79 C19 109.1(4)
F79B C79 C80 107.4(4)
F79A C79 C80 105.1(4)
C19 C79 C80 117.9(4)
F80B C80 F80A 107.2(4)
F80B C80 C81 107.0(4)
F80A C80 C81 108.1(4)
F80B C80 C79 104.8(4)
F80A C80 C79 108.8(4)
C81 C80 C79 120.2(4)
F81A C81 F81B 107.1(4)
F81A C81 C82 109.9(4)
F81B C81 C82 104.9(4)
F81A C81 C80 108.2(4)
F81B C81 C80 105.4(4)
C82 C81 C80 120.5(4)
F82B C82 F82A 107.5(4)
F82B C82 C41 108.7(4)
F82A C82 C41 108.3(4)
F82B C82 C81 108.5(4)
F82A C82 C81 104.6(4)
C41 C82 C81 118.7(4)
F83A C83 F83B 105.9(5)
F83A C83 C25 109.3(4)
F83B C83 C25 110.5(4)
F83A C83 C84 108.6(5)
F83B C83 C84 104.8(5)
C25 C83 C84 117.2(5)
F84B C84 F84A 103.8(6)
F84B C84 C85 108.5(6)
F84A C84 C85 104.6(6)
F84B C84 C85A 118.6(12)
F84A C84 C85A 73.0(14)
C85 C84 C85A 31.6(12)
F84B C84 C83 109.2(5)
F84A C84 C83 104.1(6)
C85 C84 C83 124.6(6)
C85A C84 C83 131.5(12)
C85A C85 F85B 173(3)
C85A C85 F85A 76(2)
F85B C85 F85A 110.4(7)
C85A C85 C84 76(2)
F85B C85 C84 104.1(7)
F85A C85 C84 107.9(7)
C85A C85 C86 65(2)
F85B C85 C86 109.2(7)
F85A C85 C86 104.2(6)
C84 C85 C86 120.8(7)
C85A C85 F84C 151(3)
F85B C85 F84C 29.5(7)
F85A C85 F84C 116.3(10)
C84 C85 F84C 74.9(9)
C86 C85 F84C 129.4(10)
C85 C85A F85C 160(4)
C85 C85A F85A 70(2)
F85C C85A F85A 115(3)
C85 C85A C86 84(3)
F85C C85A C86 111(2)
F85A C85A C86 109(2)
C85 C85A C84 72(3)
F85C C85A C84 87.3(19)
F85A C85A C84 104.1(19)
C86 C85A C84 129(2)
C85 C85A F84A 124(3)
F85C C85A F84A 35.3(11)
F85A C85A F84A 116(2)
C86 C85A F84A 132.4(18)
C84 C85A F84A 52.1(10)
C85 C85A F86A 128(3)
F85C C85A F86A 70.8(18)
F85A C85A F86A 107.0(19)
C86 C85A F86A 46.9(10)
C84 C85A F86A 147.4(18)
F84A C85A F86A 104.0(18)
F86A C86 F86B 108.1(5)
F86A C86 C85A 80.4(16)
F86B C86 C85A 122.5(11)
F86A C86 C46 110.5(4)
F86B C86 C46 110.0(5)
C85A C86 C46 119.8(12)
F86A C86 C85 109.6(5)
F86B C86 C85 102.8(5)
C85A C86 C85 30.8(13)
C46 C86 C85 115.3(5)
F87B C87 F87A 107.4(5)
F87B C87 C88 106.5(6)
F87A C87 C88 104.8(5)
F87B C87 C49 110.1(5)
F87A C87 C49 108.0(5)
C88 C87 C49 119.4(5)
F88A C88 C89 108.4(6)
F88A C88 F88B 107.2(6)
C89 C88 F88B 100.0(6)
F88A C88 C87 104.9(6)
C89 C88 C87 127.0(6)
F88B C88 C87 108.0(6)
F89A C89 F89B 108.6(6)
F89A C89 C88 107.1(6)
F89B C89 C88 101.0(7)
F89A C89 C90 105.0(6)
F89B C89 C90 110.0(6)
C88 C89 C90 124.4(6)
F90B C90 F90A 107.1(5)
F90B C90 C89 110.9(5)
F90A C90 C89 102.0(5)
F90B C90 C66 109.7(4)
F90A C90 C66 107.9(5)
C89 C90 C66 118.4(5)
F91A C91 F91B 107.6(4)
F91A C91 C60 109.7(4)
F91B C91 C60 108.5(4)
F91A C91 C92 104.6(4)
F91B C91 C92 107.1(4)
C60 C91 C92 118.7(4)
F92A C92 F92B 108.5(4)
F92A C92 C93 106.4(4)
F92B C92 C93 107.5(4)
F92A C92 C91 105.1(4)
F92B C92 C91 108.7(4)
C93 C92 C91 120.2(5)
F93B C93 F93A 108.8(4)
F93B C93 C92 105.9(4)
F93A C93 C92 107.6(4)
F93B C93 C94 104.4(4)
F93A C93 C94 108.7(4)
C92 C93 C94 120.9(4)
F94A C94 F94B 107.5(4)
F94A C94 C69 108.7(4)
F94B C94 C69 109.2(4)
F94A C94 C93 108.0(4)
F94B C94 C93 103.3(4)
C69 C94 C93 119.6(4)

loop_
_geom_bond_atom_site_label_1
_geom_bond_atom_site_label_2
_geom_bond_distance
F71A C71 1.352(6)
F71B C71 1.352(6)
F72A C72 1.337(6)
F72B C72 1.408(7)
F73A C73 1.345(6)
F73B C73 1.372(7)
F74A C74 1.337(6)
F74B C74 1.339(6)
F75A C75 1.353(7)
F75B C75 1.313(6)
F76A C76 1.325(7)
F76B C76 1.466(10)
F77A C77 1.348(7)
F77B C77 1.479(10)
F78A C78 1.334(7)
F78B C78 1.322(7)
F79A C79 1.352(6)
F79B C79 1.346(6)
F80A C80 1.348(6)
F80B C80 1.346(6)
F81A C81 1.342(6)
F81B C81 1.363(5)
F82A C82 1.361(6)
F82B C82 1.346(6)
F83A C83 1.337(6)
F83B C83 1.342(7)
F84A F85C 1.025(16)
F84A C84 1.457(9)
F84A C85A 1.77(3)
F84B C84 1.337(7)
F84C F85B 0.83(2)
F84C C85 1.67(3)
F85A C85 1.368(9)
F85A C85A 1.41(3)
F85B C85 1.357(10)
F85C C85A 1.33(4)
F86A C86 1.331(6)
F86A C85A 1.80(3)
F86B C86 1.342(7)
F87A C87 1.342(7)
F87B C87 1.319(7)
F88A C88 1.350(7)
F88B C88 1.490(10)
F89A C89 1.370(7)
F89B C89 1.414(10)
F90A C90 1.358(7)
F90B C90 1.324(7)
F91A C91 1.334(6)
F91B C91 1.354(6)
F92A C92 1.338(6)
F92B C92 1.357(7)
F93A C93 1.346(6)
F93B C93 1.344(6)
F94A C94 1.351(6)
F94B C94 1.353(6)
C1 C2 1.515(7)
C1 C9 1.536(8)
C1 C6 1.550(7)
C1 C71 1.557(7)
C2 C3 1.374(7)
C2 C12 1.449(7)
C3 C15 1.388(7)
C3 C4 1.556(6)
C4 C5 1.519(7)
C4 C74 1.536(7)
C4 C17 1.552(7)
C5 C6 1.376(7)
C5 C20 1.411(7)
C6 C7 1.387(7)
C7 C22 1.382(7)
C7 C8 1.481(7)
C8 C9 1.331(7)
C8 C25 1.512(7)
C9 C10 1.548(7)
C10 C11 1.523(7)
C10 C27 1.525(7)
C10 C75 1.555(7)
C11 C29 1.399(7)
C11 C12 1.428(7)
C12 C13 1.393(7)
C13 C14 1.425(7)
C13 C31 1.460(7)
C14 C15 1.393(7)
C14 C33 1.455(7)
C15 C16 1.420(7)
C16 C35 1.395(7)
C16 C17 1.444(7)
C17 C18 1.356(7)
C18 C37 1.433(7)
C18 C19 1.539(7)
C19 C20 1.521(7)
C19 C39 1.546(7)
C19 C79 1.560(7)
C20 C21 1.391(7)
C21 C22 1.391(7)
C21 C41 1.526(7)
C22 C23 1.458(7)
C23 C24 1.402(7)
C23 C42 1.405(7)
C24 C45 1.380(7)
C24 C25 1.534(7)
C25 C83 1.531(8)
C25 C26 1.540(7)
C26 C27 1.321(7)
C26 C46 1.522(7)
C27 C28 1.539(7)
C28 C29 1.512(7)
C28 C48 1.533(8)
C28 C78 1.562(7)
C29 C30 1.420(7)
C30 C31 1.405(7)
C30 C50 1.450(8)
C31 C32 1.420(8)
C32 C52 1.411(7)
C32 C33 1.433(7)
C33 C34 1.381(7)
C34 C54 1.444(7)
C34 C35 1.458(7)
C35 C36 1.424(7)
C36 C37 1.393(7)
C36 C55 1.459(7)
C37 C38 1.435(7)
C38 C39 1.391(7)
C38 C57 1.393(7)
C39 C40 1.378(7)
C40 C59 1.428(7)
C40 C41 1.518(7)
C41 C42 1.537(7)
C41 C82 1.546(6)
C42 C43 1.379(7)
C43 C44 1.428(7)
C43 C60 1.551(7)
C44 C45 1.392(7)
C44 C62 1.449(7)
C45 C46 1.535(7)
C46 C47 1.521(7)
C46 C86 1.520(7)
C47 C48 1.343(7)
C47 C63 1.466(8)
C48 C49 1.529(8)
C49 C50 1.504(8)
C49 C64 1.558(7)
C49 C87 1.576(7)
C50 C51 1.363(7)
C51 C52 1.412(8)
C51 C66 1.543(8)
C52 C53 1.419(7)
C53 C54 1.399(7)
C53 C67 1.439(7)
C54 C55 1.416(7)
C55 C56 1.390(7)
C56 C68 1.425(7)
C56 C57 1.449(7)
C57 C58 1.396(7)
C58 C59 1.387(7)
C58 C69 1.534(7)
C59 C60 1.512(7)
C60 C91 1.528(7)
C60 C61 1.571(7)
C61 C70 1.382(7)
C61 C62 1.399(7)
C62 C63 1.391(7)
C63 C64 1.393(7)
C64 C65 1.365(7)
C65 C70 1.410(7)
C65 C66 1.531(7)
C66 C67 1.532(8)
C66 C90 1.559(7)
C67 C68 1.371(7)
C68 C69 1.545(7)
C69 C70 1.521(7)
C69 C94 1.542(7)
C71 C72 1.520(8)
C72 C73 1.530(9)
C73 C74 1.587(8)
C75 C76 1.532(8)
C76 C77 1.481(10)
C77 C78 1.525(9)
C79 C80 1.562(7)
C80 C81 1.560(8)
C81 C82 1.553(8)
C83 C84 1.547(9)
C84 C85 1.483(12)
C84 C85A 1.51(3)
C85 C85A 0.82(3)
C85 C86 1.585(11)
C85A C86 1.45(3)
C87 C88 1.531(10)
C88 C89 1.475(11)
C89 C90 1.529(9)
C91 C92 1.576(8)
C92 C93 1.548(8)
C93 C94 1.563(8)
